data_7125877
loop_
_publ_author_name
'Ge, Zhen-Zhen'
'Yang, Lei'
'You, Yong'
'Wang, Zhen-Hua'
'Xie, Ke-Xin'
'Zhou, Ming-Qiang'
'Zhao, Jian-Qiang'
'Yuan, Wei-Cheng'

_publ_section_title
;
 Asymmetric dearomatization of 2-nitrobenzofurans by organocatalyzed
 one-step Michael addition to access 3,3'-disubstituted oxindoles.
;
_journal_issue 17
_journal_name_full 'Chemical communications (Cambridge, England)'
_journal_page_first 2586
_journal_page_last 2589
_journal_paper_doi 10.1039/c9cc09939e
_journal_volume 56
_journal_year 2020
_chemical_absolute_configuration ad
_chemical_formula_moiety 'C21 H16 Cl N3 O4'
_chemical_formula_sum 'C21 H16 Cl N3 O4'
_chemical_formula_weight 409.82
_space_group_crystal_system monoclinic
_space_group_IT_number 4
_space_group_name_Hall 'P 2yb'
_space_group_name_H-M_alt 'P 1 21 1'
_atom_sites_solution_hydrogens geom
_atom_sites_solution_primary direct
_audit_creation_date 2018-11-20
_audit_creation_method
;
Olex2 1.2
(compiled 2018.05.29 svn.r3508 for OlexSys, GUI svn.r5506)
;
_audit_update_record
;
2019-07-28 deposited with the CCDC.	2020-01-27 downloaded from the CCDC.
;
_cell_angle_alpha 90
_cell_angle_beta 94.306(4)
_cell_angle_gamma 90
_cell_formula_units_Z 4
_cell_length_a 9.3140(4)
_cell_length_b 21.8053(13)
_cell_length_c 9.5831(5)
_cell_measurement_reflns_used 6023
_cell_measurement_temperature 293(2)
_cell_measurement_theta_max 68.1370
_cell_measurement_theta_min 4.0510
_cell_volume 1940.78(18)
_computing_cell_refinement
;
CrysAlisPro, Agilent Technologies,
Version 1.171.37.35 (release 13-08-2014 CrysAlis171 .NET)
(compiled Aug 13 2014,18:06:01)
;
_computing_data_collection
;
CrysAlisPro, Agilent Technologies,
Version 1.171.37.35 (release 13-08-2014 CrysAlis171 .NET)
(compiled Aug 13 2014,18:06:01)
;
_computing_data_reduction
;
CrysAlisPro, Agilent Technologies,
Version 1.171.37.35 (release 13-08-2014 CrysAlis171 .NET)
(compiled Aug 13 2014,18:06:01)
;
_computing_molecular_graphics 'Olex2 (Dolomanov et al., 2009)'
_computing_publication_material 'Olex2 (Dolomanov et al., 2009)'
_computing_structure_refinement 'ShelXL (Sheldrick, 2015)'
_computing_structure_solution 'ShelXS (Sheldrick, 2008)'
_diffrn_ambient_temperature 293(2)
_diffrn_detector 'CCD plate'
_diffrn_detector_area_resol_mean 16.2312
_diffrn_detector_type Eos
_diffrn_measured_fraction_theta_full 1.000
_diffrn_measured_fraction_theta_max 1.000
_diffrn_measurement_details
;
#__ type_ start__ end____ width___ exp.time_
  1 omega  -48.00   36.00   1.0000    1.0000
omega____ theta____ kappa____ phi______ frames
    -      -33.5000   37.0000  -60.0000 84

#__ type_ start__ end____ width___ exp.time_
  2 omega  -41.00  -15.00   1.0000    1.0000
omega____ theta____ kappa____ phi______ frames
    -      -33.5000   57.0000   60.0000 26

#__ type_ start__ end____ width___ exp.time_
  3 omega  -82.00  -12.00   1.0000    1.0000
omega____ theta____ kappa____ phi______ frames
    -      -33.5000  -37.0000   90.0000 70

#__ type_ start__ end____ width___ exp.time_
  4 omega  -31.00   37.00   1.0000    1.0000
omega____ theta____ kappa____ phi______ frames
    -      -33.5000   37.0000 -150.0000 68

#__ type_ start__ end____ width___ exp.time_
  5 omega   62.00   88.00   1.0000    1.0000
omega____ theta____ kappa____ phi______ frames
    -       36.4734  178.0000   90.0000 26

#__ type_ start__ end____ width___ exp.time_
  6 omega   24.00   49.00   1.0000    1.0000
omega____ theta____ kappa____ phi______ frames
    -       36.4734   57.0000   30.0000 25

#__ type_ start__ end____ width___ exp.time_
  7 omega   10.00   35.00   1.0000    1.0000
omega____ theta____ kappa____ phi______ frames
    -       36.4734   77.0000  120.0000 25

#__ type_ start__ end____ width___ exp.time_
  8 omega   28.00   55.00   1.0000    1.0000
omega____ theta____ kappa____ phi______ frames
    -       36.4734   57.0000  -60.0000 27

#__ type_ start__ end____ width___ exp.time_
  9 omega   56.00   93.00   1.0000    1.0000
omega____ theta____ kappa____ phi______ frames
    -       36.4734   57.0000   30.0000 37

#__ type_ start__ end____ width___ exp.time_
 10 omega   16.00   56.00   1.0000    1.0000
omega____ theta____ kappa____ phi______ frames
    -       36.4734   37.0000    0.0000 40

#__ type_ start__ end____ width___ exp.time_
 11 omega   15.00   47.00   1.0000    1.0000
omega____ theta____ kappa____ phi______ frames
    -       36.4734   77.0000  -30.0000 32

#__ type_ start__ end____ width___ exp.time_
 12 omega   -1.00   61.00   1.0000    1.0000
omega____ theta____ kappa____ phi______ frames
    -       36.4734   19.0000  -30.0000 62

#__ type_ start__ end____ width___ exp.time_
 13 omega  -32.00   61.00   1.0000    1.0000
omega____ theta____ kappa____ phi______ frames
    -       36.4734  -77.0000  -30.0000 93

#__ type_ start__ end____ width___ exp.time_
 14 omega   26.00   51.00   1.0000    1.0000
omega____ theta____ kappa____ phi______ frames
    -       36.4734   57.0000   90.0000 25

#__ type_ start__ end____ width___ exp.time_
 15 omega   10.00   35.00   1.0000    1.0000
omega____ theta____ kappa____ phi______ frames
    -       36.4734   77.0000   30.0000 25

#__ type_ start__ end____ width___ exp.time_
 16 omega   10.00   72.00   1.0000    1.0000
omega____ theta____ kappa____ phi______ frames
    -       36.4734   77.0000   60.0000 62

#__ type_ start__ end____ width___ exp.time_
 17 omega   63.00   89.00   1.0000    1.0000
omega____ theta____ kappa____ phi______ frames
    -       36.4734  178.0000 -180.0000 26

#__ type_ start__ end____ width___ exp.time_
 18 omega    9.00   47.00   1.0000    1.0000
omega____ theta____ kappa____ phi______ frames
    -       36.4734   77.0000   90.0000 38

#__ type_ start__ end____ width___ exp.time_
 19 omega   20.00   51.00   1.0000    1.0000
omega____ theta____ kappa____ phi______ frames
    -       36.4734   57.0000    0.0000 31

#__ type_ start__ end____ width___ exp.time_
 20 omega   80.00  105.00   1.0000    1.0000
omega____ theta____ kappa____ phi______ frames
    -       36.4734   57.0000  -60.0000 25

#__ type_ start__ end____ width___ exp.time_
 21 omega   -8.00   17.00   1.0000    1.0000
omega____ theta____ kappa____ phi______ frames
    -       36.4734  106.0000   61.5941 25

#__ type_ start__ end____ width___ exp.time_
 22 omega   57.00  107.00   1.0000    1.0000
omega____ theta____ kappa____ phi______ frames
    -       36.4734  178.0000  150.0000 50

#__ type_ start__ end____ width___ exp.time_
 23 omega   79.00  105.00   1.0000    5.0000
omega____ theta____ kappa____ phi______ frames
    -      108.0000   77.0000   30.0000 26

#__ type_ start__ end____ width___ exp.time_
 24 omega   79.00  105.00   1.0000    5.0000
omega____ theta____ kappa____ phi______ frames
    -      108.0000   77.0000  -30.0000 26

#__ type_ start__ end____ width___ exp.time_
 25 omega  100.00  149.00   1.0000    5.0000
omega____ theta____ kappa____ phi______ frames
    -      108.0000  111.0000  120.0000 49

#__ type_ start__ end____ width___ exp.time_
 26 omega   94.00  120.00   1.0000    5.0000
omega____ theta____ kappa____ phi______ frames
    -      108.0000   45.0000   90.0000 26

#__ type_ start__ end____ width___ exp.time_
 27 omega   88.00  165.00   1.0000    5.0000
omega____ theta____ kappa____ phi______ frames
    -      108.0000   61.0000  -30.0000 77

#__ type_ start__ end____ width___ exp.time_
 28 omega   79.00  105.00   1.0000    5.0000
omega____ theta____ kappa____ phi______ frames
    -      108.0000   77.0000    0.0000 26

#__ type_ start__ end____ width___ exp.time_
 29 omega   52.00  109.00   1.0000    5.0000
omega____ theta____ kappa____ phi______ frames
    -      108.0000  -94.0000  -60.0000 57

#__ type_ start__ end____ width___ exp.time_
 30 omega   89.00  115.00   1.0000    5.0000
omega____ theta____ kappa____ phi______ frames
    -      108.0000   45.0000  -60.0000 26

#__ type_ start__ end____ width___ exp.time_
 31 omega   83.00  115.00   1.0000    5.0000
omega____ theta____ kappa____ phi______ frames
    -      108.0000   30.0000   90.0000 32

#__ type_ start__ end____ width___ exp.time_
 32 omega   88.00  113.00   1.0000    5.0000
omega____ theta____ kappa____ phi______ frames
    -      108.0000   61.0000   30.0000 25

#__ type_ start__ end____ width___ exp.time_
 33 omega   80.00  177.00   1.0000    5.0000
omega____ theta____ kappa____ phi______ frames
    -      108.0000   76.0000    4.6736 97

#__ type_ start__ end____ width___ exp.time_
 34 omega   80.00  106.00   1.0000    5.0000
omega____ theta____ kappa____ phi______ frames
    -      108.0000   77.0000  -90.0000 26

#__ type_ start__ end____ width___ exp.time_
 35 omega   88.00  147.00   1.0000    5.0000
omega____ theta____ kappa____ phi______ frames
    -      108.0000   30.0000  -30.0000 59

#__ type_ start__ end____ width___ exp.time_
 36 omega   88.00  114.00   1.0000    5.0000
omega____ theta____ kappa____ phi______ frames
    -      108.0000   61.0000    0.0000 26

#__ type_ start__ end____ width___ exp.time_
 37 omega   82.00  108.00   1.0000    5.0000
omega____ theta____ kappa____ phi______ frames
    -      108.0000   30.0000  120.0000 26

#__ type_ start__ end____ width___ exp.time_
 38 omega   88.00  113.00   1.0000    5.0000
omega____ theta____ kappa____ phi______ frames
    -      108.0000   45.0000   60.0000 25

#__ type_ start__ end____ width___ exp.time_
 39 omega   44.00   79.00   1.0000    5.0000
omega____ theta____ kappa____ phi______ frames
    -      108.0000  -61.0000  -60.0000 35

#__ type_ start__ end____ width___ exp.time_
 40 omega   79.00  105.00   1.0000    5.0000
omega____ theta____ kappa____ phi______ frames
    -      108.0000   77.0000  -60.0000 26

#__ type_ start__ end____ width___ exp.time_
 41 omega  100.00  178.00   1.0000    5.0000
omega____ theta____ kappa____ phi______ frames
    -      108.0000  111.0000  150.0000 78

#__ type_ start__ end____ width___ exp.time_
 42 omega   90.00  176.00   1.0000    5.0000
omega____ theta____ kappa____ phi______ frames
    -      108.0000   61.0000   90.0000 86

#__ type_ start__ end____ width___ exp.time_
 43 omega   82.00  115.00   1.0000    5.0000
omega____ theta____ kappa____ phi______ frames
    -      108.0000   30.0000   30.0000 33

#__ type_ start__ end____ width___ exp.time_
 44 omega   88.00  113.00   1.0000    5.0000
omega____ theta____ kappa____ phi______ frames
    -      108.0000   61.0000   60.0000 25

#__ type_ start__ end____ width___ exp.time_
 45 omega  126.00  177.00   1.0000    5.0000
omega____ theta____ kappa____ phi______ frames
    -      108.0000   77.0000   60.0000 51

#__ type_ start__ end____ width___ exp.time_
 46 omega   82.00  108.00   1.0000    5.0000
omega____ theta____ kappa____ phi______ frames
    -      108.0000   30.0000   60.0000 26

#__ type_ start__ end____ width___ exp.time_
 47 omega   83.00  115.00   1.0000    5.0000
omega____ theta____ kappa____ phi______ frames
    -      108.0000   30.0000    0.0000 32

#__ type_ start__ end____ width___ exp.time_
 48 omega  119.00  155.00   1.0000    5.0000
omega____ theta____ kappa____ phi______ frames
    -      108.0000   61.0000  -60.0000 36

#__ type_ start__ end____ width___ exp.time_
 49 omega   88.00  114.00   1.0000    5.0000
omega____ theta____ kappa____ phi______ frames
    -      108.0000   61.0000  -60.0000 26

#__ type_ start__ end____ width___ exp.time_
 50 omega  124.00  176.00   1.0000    5.0000
omega____ theta____ kappa____ phi______ frames
    -      108.0000   77.0000   30.0000 52

#__ type_ start__ end____ width___ exp.time_
 51 omega   88.00  141.00   1.0000    5.0000
omega____ theta____ kappa____ phi______ frames
    -      108.0000   45.0000  -30.0000 53

#__ type_ start__ end____ width___ exp.time_
 52 omega   92.00  118.00   1.0000    5.0000
omega____ theta____ kappa____ phi______ frames
    -      108.0000   45.0000    0.0000 26

#__ type_ start__ end____ width___ exp.time_
 53 omega   79.00  104.00   1.0000    5.0000
omega____ theta____ kappa____ phi______ frames
    -      108.0000   77.0000   60.0000 25

#__ type_ start__ end____ width___ exp.time_
 54 omega   72.00   99.00   1.0000    5.0000
omega____ theta____ kappa____ phi______ frames
    -      108.0000  -45.0000  -30.0000 27

#__ type_ start__ end____ width___ exp.time_
 55 omega   83.00  108.00   1.0000    5.0000
omega____ theta____ kappa____ phi______ frames
    -      108.0000   70.0000  -27.9358 25

#__ type_ start__ end____ width___ exp.time_
 56 omega   79.00  128.00   1.0000    5.0000
omega____ theta____ kappa____ phi______ frames
    -      108.0000   26.0000   20.6541 49
;
_diffrn_measurement_device 'four-circle diffractometer'
_diffrn_measurement_device_type 'Xcalibur, Eos, Gemini'
_diffrn_measurement_method '\w scans'
_diffrn_orient_matrix_UB_11 0.1431246000
_diffrn_orient_matrix_UB_12 -0.0162833000
_diffrn_orient_matrix_UB_13 0.0828157000
_diffrn_orient_matrix_UB_21 -0.0789084000
_diffrn_orient_matrix_UB_22 -0.0049754000
_diffrn_orient_matrix_UB_23 0.1351742000
_diffrn_orient_matrix_UB_31 -0.0282101000
_diffrn_orient_matrix_UB_32 -0.0685756000
_diffrn_orient_matrix_UB_33 -0.0293581000
_diffrn_radiation_monochromator graphite
_diffrn_radiation_probe x-ray
_diffrn_radiation_type CuK\a
_diffrn_radiation_wavelength 1.54184
_diffrn_reflns_av_R_equivalents 0.0369
_diffrn_reflns_av_unetI/netI 0.0402
_diffrn_reflns_Laue_measured_fraction_full 1.000
_diffrn_reflns_Laue_measured_fraction_max 1.000
_diffrn_reflns_limit_h_max 11
_diffrn_reflns_limit_h_min -11
_diffrn_reflns_limit_k_max 23
_diffrn_reflns_limit_k_min -26
_diffrn_reflns_limit_l_max 10
_diffrn_reflns_limit_l_min -11
_diffrn_reflns_number 18941
_diffrn_reflns_point_group_measured_fraction_full 0.913
_diffrn_reflns_point_group_measured_fraction_max 0.913
_diffrn_reflns_theta_full 67.070
_diffrn_reflns_theta_max 67.070
_diffrn_reflns_theta_min 4.055
_diffrn_source 'Enhance (Cu) X-ray Source'
_exptl_absorpt_coefficient_mu 2.035
_exptl_absorpt_correction_T_max 1.00000
_exptl_absorpt_correction_T_min 0.77463
_exptl_absorpt_correction_type multi-scan
_exptl_absorpt_process_details
;
CrysAlisPro, Agilent Technologies,
Version 1.171.37.35 (release 13-08-2014 CrysAlis171 .NET)
(compiled Aug 13 2014,18:06:01)
Empirical absorption correction using spherical harmonics,
 implemented in SCALE3 ABSPACK scaling algorithm.
;
_exptl_crystal_colour colourless
_exptl_crystal_colour_primary colourless
_exptl_crystal_density_diffrn 1.403
_exptl_crystal_description prism
_exptl_crystal_F_000 848
_exptl_crystal_size_max 0.15
_exptl_crystal_size_mid 0.13
_exptl_crystal_size_min 0.1
_refine_diff_density_max 0.150
_refine_diff_density_min -0.183
_refine_diff_density_rms 0.042
_refine_ls_abs_structure_details
;
 Flack x determined using 2111 quotients [(I+)-(I-)]/[(I+)+(I-)]
 (Parsons, Flack and Wagner, Acta Cryst. B69 (2013) 249-259).
;
_refine_ls_abs_structure_Flack -0.011(10)
_refine_ls_extinction_method none
_refine_ls_goodness_of_fit_ref 1.032
_refine_ls_hydrogen_treatment constr
_refine_ls_matrix_type full
_refine_ls_number_parameters 525
_refine_ls_number_reflns 6342
_refine_ls_number_restraints 1
_refine_ls_restrained_S_all 1.031
_refine_ls_R_factor_all 0.0508
_refine_ls_R_factor_gt 0.0448
_refine_ls_shift/su_max 0.000
_refine_ls_shift/su_mean 0.000
_refine_ls_structure_factor_coef Fsqd
_refine_ls_weighting_details 'w=1/[\s^2^(Fo^2^)+(0.0674P)^2^+0.1208P] where P=(Fo^2^+2Fc^2^)/3'
_refine_ls_weighting_scheme calc
_refine_ls_wR_factor_gt 0.1130
_refine_ls_wR_factor_ref 0.1204
_reflns_Friedel_coverage 0.775
_reflns_Friedel_fraction_full 0.822
_reflns_Friedel_fraction_max 0.822
_reflns_number_gt 5658
_reflns_number_total 6342
_reflns_threshold_expression 'I > 2\s(I)'
_cod_data_source_file c9cc09939e2.cif
_cod_data_source_block 201811452
_cod_depositor_comments 'Adding full bibliography for 7125877.cif.'
_cod_original_cell_volume 1940.77(17)
_cod_database_code 7125877
_shelx_shelxl_version_number 2014/7
_chemical_oxdiff_formula C15H15O3N1Cl1
_shelx_space_group_comment
;
The symmetry employed for this shelxl refinement is uniquely defined
by the following loop, which should always be used as a source of
symmetry information in preference to the above space-group names.
They are only intended as comments.
;
_shelx_estimated_absorpt_t_max 0.822
_shelx_estimated_absorpt_t_min 0.750
_reflns_odcompleteness_completeness 99.97
_reflns_odcompleteness_iscentric 1
_reflns_odcompleteness_theta 66.97
_olex2_refinement_description
;
1. Fixed Uiso
 At 1.2 times of:
  All C(H) groups
 At 1.5 times of:
  All C(H,H,H) groups
2.a Ternary CH refined with riding coordinates:
 C10(H10), C11(H11), C10'(H10'), C11'(H11')
2.b Aromatic/amide H refined with riding coordinates:
 C5(H5), C6(H6), C7(H7), C8(H8), C14(H14), C15(H15), C17(H17), C18(H18),
 C19(H19), C20(H20), C21(H21), C5'(H5'), C6'(H6'), C7'(H7'), C8'(H8'),
 C14'(H14'), C15'(H15'), C17'(H17'), C18'(H18'), C19'(H19'), C20'(H20'),
 C21'(H21')
2.c Idealised Me refined as rotating group:
 C9(H9A,H9B,H9C), C9'(H9'A,H9'B,H9'C)
;
_olex2_submission_special_instructions 'No special instructions were received'

loop_
_space_group_symop_operation_xyz
'x, y, z'
'-x, y+1/2, -z'

loop_
_atom_site_label
_atom_site_type_symbol
_atom_site_fract_x
_atom_site_fract_y
_atom_site_fract_z
_atom_site_U_iso_or_equiv
_atom_site_adp_type
_atom_site_occupancy
_atom_site_site_symmetry_order
_atom_site_calc_flag
_atom_site_refinement_flags_posn
C1 C 0.7905(4) 0.5467(2) 0.7469(5) 0.0589(10) Uani 1 1 d .
C2 C 0.8340(4) 0.4804(2) 0.7962(4) 0.0501(9) Uani 1 1 d .
C3 C 0.8254(4) 0.4451(2) 0.6600(4) 0.0502(9) Uani 1 1 d .
C4 C 0.7826(4) 0.4857(2) 0.5524(4) 0.0588(10) Uani 1 1 d .
C5 C 0.7660(6) 0.4655(3) 0.4144(5) 0.0778(15) Uani 1 1 d .
H5 H 0.7369 0.4923 0.3421 0.093 Uiso 1 1 calc R
C6 C 0.7937(6) 0.4055(3) 0.3883(5) 0.0817(16) Uani 1 1 d .
H6 H 0.7839 0.3913 0.2966 0.098 Uiso 1 1 calc R
C7 C 0.8357(6) 0.3653(3) 0.4944(6) 0.0750(14) Uani 1 1 d .
H7 H 0.8534 0.3245 0.4733 0.090 Uiso 1 1 calc R
C8 C 0.8520(5) 0.3848(2) 0.6318(5) 0.0617(11) Uani 1 1 d .
H8 H 0.8803 0.3577 0.7035 0.074 Uiso 1 1 calc R
C9 C 0.7166(6) 0.5978(3) 0.5233(6) 0.0836(17) Uani 1 1 d .
H9A H 0.7920 0.6097 0.4659 0.125 Uiso 1 1 calc GR
H9B H 0.6958 0.6310 0.5842 0.125 Uiso 1 1 calc GR
H9C H 0.6317 0.5877 0.4647 0.125 Uiso 1 1 calc GR
C10 C 1.0033(5) 0.5246(2) 0.9957(4) 0.0530(9) Uani 1 1 d .
H10 H 0.9080 0.5365 1.0234 0.064 Uiso 1 1 calc R
C11 C 0.9886(4) 0.48008(19) 0.8697(4) 0.0482(8) Uani 1 1 d .
H11 H 1.0150 0.4384 0.9003 0.058 Uiso 1 1 calc R
C12 C 1.1031(4) 0.50610(19) 0.7821(4) 0.0468(8) Uani 1 1 d .
C13 C 1.1491(5) 0.5607(2) 0.8403(4) 0.0541(9) Uani 1 1 d .
C14 C 1.2558(5) 0.5960(2) 0.7871(5) 0.0614(10) Uani 1 1 d .
H14 H 1.2851 0.6330 0.8281 0.074 Uiso 1 1 calc R
C15 C 1.3164(5) 0.5737(2) 0.6706(5) 0.0630(11) Uani 1 1 d .
H15 H 1.3865 0.5964 0.6295 0.076 Uiso 1 1 calc R
C16 C 1.2734(4) 0.5178(2) 0.6147(4) 0.0550(9) Uani 1 1 d .
C17 C 1.1659(4) 0.4830(2) 0.6673(4) 0.0507(8) Uani 1 1 d .
H17 H 1.1372 0.4457 0.6271 0.061 Uiso 1 1 calc R
C18 C 0.5886(5) 0.4746(3) 0.8862(6) 0.0755(14) Uani 1 1 d .
H18 H 0.5469 0.5063 0.8322 0.091 Uiso 1 1 calc R
C19 C 0.5180(6) 0.4376(3) 0.9706(7) 0.0877(17) Uani 1 1 d .
H19 H 0.4210 0.4397 0.9871 0.105 Uiso 1 1 calc R
C20 C 0.6195(6) 0.3951(4) 1.0288(5) 0.0843(18) Uani 1 1 d .
H20 H 0.6017 0.3636 1.0906 0.101 Uiso 1 1 calc R
C21 C 0.7471(5) 0.4085(3) 0.9784(5) 0.0742(14) Uani 1 1 d .
H21 H 0.8328 0.3873 0.9986 0.089 Uiso 1 1 calc R
Cl1 Cl 1.35972(15) 0.48991(7) 0.47097(14) 0.0817(4) Uani 1 1 d .
N1 N 0.7623(4) 0.5447(2) 0.6063(4) 0.0626(9) Uani 1 1 d .
N2 N 0.7297(4) 0.45863(18) 0.8924(4) 0.0545(8) Uani 1 1 d .
N3 N 1.0902(4) 0.49350(19) 1.1176(4) 0.0590(9) Uani 1 1 d .
O1 O 0.7819(4) 0.59077(18) 0.8228(4) 0.0765(9) Uani 1 1 d .
O2 O 1.0801(4) 0.57610(15) 0.9585(3) 0.0619(7) Uani 1 1 d .
O3 O 1.2196(4) 0.4954(3) 1.1216(4) 0.0923(13) Uani 1 1 d .
O4 O 1.0236(5) 0.4659(2) 1.1991(4) 0.0961(14) Uani 1 1 d .
C1' C 0.7431(5) 0.7891(2) 0.2145(4) 0.0576(10) Uani 1 1 d .
C2' C 0.8021(4) 0.7262(2) 0.1662(4) 0.0517(9) Uani 1 1 d .
C3' C 0.6713(4) 0.6854(2) 0.1693(4) 0.0507(9) Uani 1 1 d .
C4' C 0.5594(5) 0.7193(2) 0.2190(4) 0.0576(10) Uani 1 1 d .
C5' C 0.4267(5) 0.6931(3) 0.2362(6) 0.0761(14) Uani 1 1 d .
H5' H 0.3529 0.7156 0.2718 0.091 Uiso 1 1 calc R
C6' C 0.4075(6) 0.6324(3) 0.1989(6) 0.0818(16) Uani 1 1 d .
H6' H 0.3189 0.6139 0.2088 0.098 Uiso 1 1 calc R
C7' C 0.5158(6) 0.5989(3) 0.1477(6) 0.0736(13) Uani 1 1 d .
H7' H 0.4996 0.5582 0.1227 0.088 Uiso 1 1 calc R
C8' C 0.6492(5) 0.6249(2) 0.1325(5) 0.0608(10) Uani 1 1 d .
H8' H 0.7227 0.6018 0.0981 0.073 Uiso 1 1 calc R
C9' C 0.5139(7) 0.8279(3) 0.2986(6) 0.0841(16) Uani 1 1 d .
H9'A H 0.4858 0.8160 0.3890 0.126 Uiso 1 1 calc GR
H9'B H 0.4295 0.8331 0.2357 0.126 Uiso 1 1 calc GR
H9'C H 0.5660 0.8659 0.3064 0.126 Uiso 1 1 calc GR
C10' C 0.9827(5) 0.7780(2) 0.0123(5) 0.0610(10) Uani 1 1 d .
H10' H 1.0216 0.7889 0.1070 0.073 Uiso 1 1 calc R
C11' C 0.8604(4) 0.7305(2) 0.0187(4) 0.0519(9) Uani 1 1 d .
H11' H 0.8940 0.6901 -0.0097 0.062 Uiso 1 1 calc R
C12' C 0.7539(4) 0.75615(19) -0.0935(4) 0.0513(9) Uani 1 1 d .
C13' C 0.8001(5) 0.8129(2) -0.1323(5) 0.0599(10) Uani 1 1 d .
C14' C 0.7305(6) 0.8480(2) -0.2340(6) 0.0697(13) Uani 1 1 d .
H14' H 0.7648 0.8864 -0.2574 0.084 Uiso 1 1 calc R
C15' C 0.6057(6) 0.8236(2) -0.3013(5) 0.0670(12) Uani 1 1 d .
H15' H 0.5537 0.8460 -0.3706 0.080 Uiso 1 1 calc R
C16' C 0.5598(5) 0.7664(2) -0.2647(4) 0.0562(10) Uani 1 1 d .
C17' C 0.6308(4) 0.7315(2) -0.1613(4) 0.0535(9) Uani 1 1 d .
H17' H 0.5973 0.6929 -0.1380 0.064 Uiso 1 1 calc R
C18' C 0.9373(6) 0.7267(3) 0.4055(5) 0.0734(13) Uani 1 1 d .
H18' H 0.8913 0.7599 0.4439 0.088 Uiso 1 1 calc R
C19' C 1.0361(6) 0.6891(3) 0.4744(6) 0.0827(16) Uani 1 1 d .
H19' H 1.0702 0.6924 0.5678 0.099 Uiso 1 1 calc R
C20' C 1.0769(6) 0.6450(3) 0.3803(6) 0.0840(17) Uani 1 1 d .
H20' H 1.1426 0.6134 0.3993 0.101 Uiso 1 1 calc R
C21' C 1.0038(6) 0.6564(3) 0.2569(6) 0.0775(15) Uani 1 1 d .
H21' H 1.0106 0.6337 0.1756 0.093 Uiso 1 1 calc R
Cl1' Cl 0.40743(14) 0.73567(7) -0.35828(15) 0.0826(4) Uani 1 1 d .
N1' N 0.6058(4) 0.78025(19) 0.2444(4) 0.0622(9) Uani 1 1 d .
N2' N 0.9179(4) 0.70678(19) 0.2692(4) 0.0574(8) Uani 1 1 d .
N3' N 1.1012(5) 0.7505(2) -0.0715(5) 0.0770(12) Uani 1 1 d .
O1' O 0.8118(4) 0.83632(17) 0.2232(4) 0.0758(9) Uani 1 1 d .
O2' O 0.9288(4) 0.83012(16) -0.0587(4) 0.0705(9) Uani 1 1 d .
O3' O 1.0914(7) 0.7568(5) -0.1927(6) 0.184(4) Uani 1 1 d .
O4' O 1.1931(6) 0.7231(3) -0.0099(6) 0.126(2) Uani 1 1 d .

loop_
_atom_site_aniso_label
_atom_site_aniso_U_11
_atom_site_aniso_U_22
_atom_site_aniso_U_33
_atom_site_aniso_U_23
_atom_site_aniso_U_13
_atom_site_aniso_U_12
C1 0.052(2) 0.058(3) 0.066(3) 0.007(2) 0.0041(18) 0.0077(18)
C2 0.0476(18) 0.053(3) 0.0496(19) 0.0069(17) 0.0026(15) 0.0061(16)
C3 0.0417(16) 0.060(3) 0.049(2) 0.0031(17) 0.0019(14) -0.0027(16)
C4 0.0464(18) 0.079(3) 0.050(2) 0.009(2) 0.0038(15) -0.0061(19)
C5 0.074(3) 0.110(5) 0.048(2) 0.016(2) 0.003(2) -0.001(3)
C6 0.087(3) 0.103(5) 0.054(3) -0.017(3) 0.002(2) -0.010(3)
C7 0.072(3) 0.082(4) 0.070(3) -0.019(3) 0.002(2) -0.014(3)
C8 0.058(2) 0.064(3) 0.063(2) -0.004(2) 0.0004(18) -0.007(2)
C9 0.084(3) 0.088(4) 0.079(3) 0.040(3) 0.005(3) 0.008(3)
C10 0.0555(19) 0.055(3) 0.0486(19) -0.0042(17) 0.0040(15) 0.0027(17)
C11 0.0506(18) 0.046(2) 0.0480(18) -0.0001(16) 0.0054(15) 0.0020(16)
C12 0.0454(16) 0.046(2) 0.0491(19) 0.0034(15) 0.0019(14) 0.0020(14)
C13 0.060(2) 0.049(3) 0.054(2) -0.0030(17) 0.0042(17) 0.0012(17)
C14 0.071(3) 0.042(2) 0.071(3) 0.000(2) 0.004(2) -0.0091(19)
C15 0.060(2) 0.058(3) 0.071(3) 0.011(2) 0.007(2) -0.007(2)
C16 0.054(2) 0.060(3) 0.052(2) 0.0026(18) 0.0062(16) 0.0025(18)
C17 0.0507(18) 0.049(2) 0.0519(19) -0.0042(16) 0.0011(15) -0.0009(16)
C18 0.052(2) 0.081(4) 0.095(4) -0.002(3) 0.013(2) 0.008(2)
C19 0.056(3) 0.107(5) 0.103(4) -0.014(4) 0.029(3) -0.009(3)
C20 0.071(3) 0.124(5) 0.059(3) 0.017(3) 0.011(2) -0.023(3)
C21 0.058(2) 0.099(4) 0.065(3) 0.026(3) 0.001(2) -0.002(3)
Cl1 0.0859(8) 0.0883(9) 0.0755(7) -0.0138(6) 0.0358(6) -0.0155(7)
N1 0.0619(19) 0.066(3) 0.060(2) 0.0175(18) 0.0043(16) 0.0067(17)
N2 0.0492(16) 0.064(2) 0.0500(17) 0.0033(15) 0.0036(13) 0.0033(15)
N3 0.0605(19) 0.065(2) 0.0513(18) -0.0073(17) 0.0042(15) -0.0018(17)
O1 0.090(2) 0.060(2) 0.079(2) 0.0004(18) 0.0070(18) 0.0202(18)
O2 0.0786(18) 0.0476(17) 0.0604(17) -0.0063(13) 0.0107(14) -0.0033(14)
O3 0.061(2) 0.132(4) 0.083(2) 0.019(2) -0.0044(17) -0.002(2)
O4 0.080(2) 0.132(4) 0.077(2) 0.036(2) 0.0103(19) 0.000(2)
C1' 0.072(2) 0.050(3) 0.049(2) -0.0066(17) -0.0045(18) 0.007(2)
C2' 0.0554(19) 0.051(3) 0.0475(19) -0.0014(17) -0.0017(15) 0.0059(17)
C3' 0.0546(19) 0.053(3) 0.0442(18) 0.0038(16) 0.0008(15) 0.0058(17)
C4' 0.058(2) 0.068(3) 0.0452(19) -0.0013(18) -0.0007(16) 0.0118(19)
C5' 0.055(2) 0.099(5) 0.075(3) -0.001(3) 0.009(2) 0.009(2)
C6' 0.058(2) 0.102(5) 0.086(4) -0.001(3) 0.008(2) -0.014(3)
C7' 0.079(3) 0.067(3) 0.074(3) -0.006(2) 0.008(2) -0.012(2)
C8' 0.067(2) 0.058(3) 0.058(2) -0.0008(19) 0.0079(19) 0.001(2)
C9' 0.103(4) 0.077(4) 0.074(3) -0.005(3) 0.013(3) 0.034(3)
C10' 0.064(2) 0.063(3) 0.055(2) 0.0011(19) -0.0034(18) -0.004(2)
C11' 0.0553(19) 0.047(2) 0.053(2) -0.0015(17) -0.0004(16) 0.0033(18)
C12' 0.059(2) 0.044(2) 0.050(2) 0.0003(16) 0.0002(16) 0.0003(17)
C13' 0.071(2) 0.049(3) 0.059(2) -0.0002(18) -0.0027(19) -0.0062(19)
C14' 0.091(3) 0.044(3) 0.071(3) 0.010(2) -0.009(2) -0.008(2)
C15' 0.086(3) 0.050(3) 0.062(3) 0.008(2) -0.014(2) 0.003(2)
C16' 0.062(2) 0.050(3) 0.055(2) 0.0015(18) -0.0024(17) -0.0027(19)
C17' 0.063(2) 0.045(2) 0.052(2) 0.0040(17) 0.0029(16) -0.0018(18)
C18' 0.083(3) 0.078(4) 0.056(2) -0.005(2) -0.012(2) 0.000(3)
C19' 0.083(3) 0.102(5) 0.060(3) 0.009(3) -0.018(2) -0.002(3)
C20' 0.066(3) 0.111(5) 0.075(3) 0.021(3) 0.000(2) 0.027(3)
C21' 0.075(3) 0.091(4) 0.065(3) 0.000(2) -0.002(2) 0.033(3)
Cl1' 0.0777(7) 0.0799(9) 0.0849(8) 0.0210(7) -0.0278(6) -0.0167(6)
N1' 0.069(2) 0.061(2) 0.0564(19) -0.0047(16) 0.0027(16) 0.0196(18)
N2' 0.0551(17) 0.066(2) 0.0502(18) 0.0027(16) -0.0022(14) 0.0058(16)
N3' 0.066(2) 0.095(4) 0.071(3) -0.005(2) 0.0101(19) -0.015(2)
O1' 0.093(2) 0.054(2) 0.080(2) -0.0111(17) 0.0028(18) -0.0032(18)
O2' 0.0740(19) 0.061(2) 0.074(2) 0.0061(16) -0.0129(16) -0.0193(16)
O3' 0.125(4) 0.355(13) 0.075(3) 0.003(5) 0.025(3) 0.070(6)
O4' 0.103(3) 0.164(6) 0.110(4) 0.014(4) 0.011(3) 0.056(4)

loop_
_atom_type_symbol
_atom_type_description
_atom_type_scat_dispersion_real
_atom_type_scat_dispersion_imag
_atom_type_scat_source
C C 0.0181 0.0091 'International Tables Vol C Tables 4.2.6.8 and 6.1.1.4'
H H 0.0000 0.0000 'International Tables Vol C Tables 4.2.6.8 and 6.1.1.4'
Cl Cl 0.3639 0.7018 'International Tables Vol C Tables 4.2.6.8 and 6.1.1.4'
N N 0.0311 0.0180 'International Tables Vol C Tables 4.2.6.8 and 6.1.1.4'
O O 0.0492 0.0322 'International Tables Vol C Tables 4.2.6.8 and 6.1.1.4'

loop_
_geom_angle_atom_site_label_1
_geom_angle_atom_site_label_2
_geom_angle_atom_site_label_3
_geom_angle
N1 C1 C2 107.3(4)
O1 C1 C2 125.3(4)
O1 C1 N1 127.4(5)
C3 C2 C1 102.4(3)
C3 C2 C11 112.1(3)
C11 C2 C1 110.5(3)
N2 C2 C1 108.7(3)
N2 C2 C3 112.5(3)
N2 C2 C11 110.4(3)
C4 C3 C2 107.9(4)
C8 C3 C2 131.4(4)
C8 C3 C4 120.7(4)
C3 C4 N1 110.4(4)
C5 C4 C3 120.5(5)
C5 C4 N1 129.1(5)
C4 C5 H5 121.0
C6 C5 C4 118.0(5)
C6 C5 H5 121.0
C5 C6 H6 119.2
C5 C6 C7 121.6(5)
C7 C6 H6 119.2
C6 C7 H7 119.6
C6 C7 C8 120.8(6)
C8 C7 H7 119.6
C3 C8 C7 118.4(5)
C3 C8 H8 120.8
C7 C8 H8 120.8
H9A C9 H9B 109.5
H9A C9 H9C 109.5
H9B C9 H9C 109.5
N1 C9 H9A 109.5
N1 C9 H9B 109.5
N1 C9 H9C 109.5
C11 C10 H10 110.4
N3 C10 H10 110.4
N3 C10 C11 109.2(3)
O2 C10 H10 110.4
O2 C10 C11 108.8(3)
O2 C10 N3 107.5(3)
C2 C11 H11 110.0
C10 C11 C2 112.0(3)
C10 C11 H11 110.0
C12 C11 C2 114.4(3)
C12 C11 C10 100.0(3)
C12 C11 H11 110.0
C13 C12 C11 108.2(3)
C13 C12 C17 120.2(4)
C17 C12 C11 131.5(4)
C12 C13 C14 123.0(4)
C12 C13 O2 113.1(4)
C14 C13 O2 123.8(4)
C13 C14 H14 121.6
C15 C14 C13 116.9(4)
C15 C14 H14 121.6
C14 C15 H15 119.9
C14 C15 C16 120.1(4)
C16 C15 H15 119.9
C15 C16 C17 122.8(4)
C15 C16 Cl1 118.3(3)
C17 C16 Cl1 118.9(4)
C12 C17 C16 116.9(4)
C12 C17 H17 121.5
C16 C17 H17 121.5
C19 C18 H18 125.2
C19 C18 N2 109.5(5)
N2 C18 H18 125.2
C18 C19 H19 126.6
C18 C19 C20 106.8(5)
C20 C19 H19 126.6
C19 C20 H20 126.3
C21 C20 C19 107.3(5)
C21 C20 H20 126.3
C20 C21 H21 125.6
C20 C21 N2 108.8(5)
N2 C21 H21 125.6
C1 N1 C4 111.9(4)
C1 N1 C9 123.2(5)
C4 N1 C9 124.8(5)
C18 N2 C2 125.1(4)
C18 N2 C21 107.5(4)
C21 N2 C2 125.6(4)
O3 N3 C10 118.7(4)
O4 N3 C10 116.8(4)
O4 N3 O3 124.3(4)
C13 O2 C10 107.1(3)
N1' C1' C2' 107.4(4)
O1' C1' C2' 124.9(4)
O1' C1' N1' 127.7(4)
C3' C2' C1' 102.1(3)
C3' C2' C11' 113.0(3)
C11' C2' C1' 111.8(4)
N2' C2' C1' 108.1(3)
N2' C2' C3' 111.7(3)
N2' C2' C11' 109.8(3)
C4' C3' C2' 108.7(4)
C8' C3' C2' 131.6(4)
C8' C3' C4' 119.6(4)
C3' C4' N1' 109.3(4)
C5' C4' C3' 121.5(5)
C5' C4' N1' 129.2(4)
C4' C5' H5' 121.1
C6' C5' C4' 117.7(5)
C6' C5' H5' 121.1
C5' C6' H6' 119.3
C7' C6' C5' 121.4(5)
C7' C6' H6' 119.3
C6' C7' H7' 119.6
C6' C7' C8' 120.8(5)
C8' C7' H7' 119.6
C3' C8' C7' 118.9(5)
C3' C8' H8' 120.5
C7' C8' H8' 120.5
H9'A C9' H9'B 109.5
H9'A C9' H9'C 109.5
H9'B C9' H9'C 109.5
N1' C9' H9'A 109.5
N1' C9' H9'B 109.5
N1' C9' H9'C 109.5
C11' C10' H10' 110.4
N3' C10' H10' 110.4
N3' C10' C11' 108.6(4)
O2' C10' H10' 110.4
O2' C10' C11' 109.0(4)
O2' C10' N3' 108.0(4)
C2' C11' H11' 109.9
C10' C11' C2' 112.7(3)
C10' C11' H11' 109.9
C12' C11' C2' 114.4(3)
C12' C11' C10' 99.8(3)
C12' C11' H11' 109.9
C13' C12' C11' 108.9(4)
C13' C12' C17' 119.3(4)
C17' C12' C11' 131.7(4)
C12' C13' O2' 112.4(4)
C14' C13' C12' 123.9(4)
C14' C13' O2' 123.8(4)
C13' C14' H14' 121.5
C13' C14' C15' 117.0(4)
C15' C14' H14' 121.5
C14' C15' H15' 120.2
C16' C15' C14' 119.6(4)
C16' C15' H15' 120.2
C15' C16' C17' 122.9(4)
C15' C16' Cl1' 118.1(3)
C17' C16' Cl1' 118.9(3)
C12' C17' H17' 121.3
C16' C17' C12' 117.3(4)
C16' C17' H17' 121.3
C19' C18' H18' 126.1
C19' C18' N2' 107.8(5)
N2' C18' H18' 126.1
C18' C19' H19' 126.0
C18' C19' C20' 108.0(5)
C20' C19' H19' 126.0
C19' C20' H20' 126.3
C21' C20' C19' 107.3(5)
C21' C20' H20' 126.3
C20' C21' H21' 125.2
C20' C21' N2' 109.5(5)
N2' C21' H21' 125.2
C1' N1' C4' 112.4(4)
C1' N1' C9' 124.3(5)
C4' N1' C9' 123.3(5)
C18' N2' C2' 125.8(4)
C21' N2' C2' 125.3(4)
C21' N2' C18' 107.4(4)
O3' N3' C10' 118.0(5)
O3' N3' O4' 124.3(6)
O4' N3' C10' 117.7(5)
C13' O2' C10' 106.9(4)

loop_
_geom_bond_atom_site_label_1
_geom_bond_atom_site_label_2
_geom_bond_distance
C1 C2 1.566(6)
C1 N1 1.354(7)
C1 O1 1.211(6)
C2 C3 1.513(6)
C2 C11 1.555(5)
C2 N2 1.467(5)
C3 C4 1.395(6)
C3 C8 1.367(7)
C4 C5 1.392(7)
C4 N1 1.405(7)
C5 H5 0.9300
C5 C6 1.361(9)
C6 H6 0.9300
C6 C7 1.377(9)
C7 H7 0.9300
C7 C8 1.382(7)
C8 H8 0.9300
C9 H9A 0.9600
C9 H9B 0.9600
C9 H9C 0.9600
C9 N1 1.449(6)
C10 H10 0.9800
C10 C11 1.547(6)
C10 N3 1.529(6)
C10 O2 1.393(6)
C11 H11 0.9800
C11 C12 1.516(5)
C12 C13 1.370(6)
C12 C17 1.380(6)
C13 C14 1.384(6)
C13 O2 1.385(5)
C14 H14 0.9300
C14 C15 1.377(7)
C15 H15 0.9300
C15 C16 1.379(7)
C16 C17 1.381(6)
C16 Cl1 1.755(4)
C17 H17 0.9300
C18 H18 0.9300
C18 C19 1.348(9)
C18 N2 1.358(6)
C19 H19 0.9300
C19 C20 1.409(10)
C20 H20 0.9300
C20 C21 1.349(7)
C21 H21 0.9300
C21 N2 1.370(7)
N3 O3 1.204(5)
N3 O4 1.196(6)
C1' C2' 1.560(6)
C1' N1' 1.345(6)
C1' O1' 1.212(6)
C2' C3' 1.510(6)
C2' C11' 1.554(6)
C2' N2' 1.469(5)
C3' C4' 1.390(6)
C3' C8' 1.378(7)
C4' C5' 1.383(7)
C4' N1' 1.414(7)
C5' H5' 0.9300
C5' C6' 1.378(9)
C6' H6' 0.9300
C6' C7' 1.366(9)
C7' H7' 0.9300
C7' C8' 1.383(7)
C8' H8' 0.9300
C9' H9'A 0.9600
C9' H9'B 0.9600
C9' H9'C 0.9600
C9' N1' 1.466(6)
C10' H10' 0.9800
C10' C11' 1.544(6)
C10' N3' 1.536(7)
C10' O2' 1.398(6)
C11' H11' 0.9800
C11' C12' 1.514(5)
C12' C13' 1.371(6)
C12' C17' 1.383(6)
C13' C14' 1.364(7)
C13' O2' 1.395(6)
C14' H14' 0.9300
C14' C15' 1.391(7)
C15' H15' 0.9300
C15' C16' 1.373(7)
C16' C17' 1.379(6)
C16' Cl1' 1.754(4)
C17' H17' 0.9300
C18' H18' 0.9300
C18' C19' 1.366(8)
C18' N2' 1.375(6)
C19' H19' 0.9300
C19' C20' 1.390(9)
C20' H20' 0.9300
C20' C21' 1.343(7)
C21' H21' 0.9300
C21' N2' 1.369(7)
N3' O3' 1.167(7)
N3' O4' 1.167(7)

loop_
_geom_torsion_atom_site_label_1
_geom_torsion_atom_site_label_2
_geom_torsion_atom_site_label_3
_geom_torsion_atom_site_label_4
_geom_torsion
C1 C2 C3 C4 -0.4(4)
C1 C2 C3 C8 179.3(4)
C1 C2 C11 C10 57.2(4)
C1 C2 C11 C12 -55.6(4)
C1 C2 N2 C18 31.3(6)
C1 C2 N2 C21 -166.0(5)
C2 C1 N1 C4 -0.8(5)
C2 C1 N1 C9 179.2(4)
C2 C3 C4 C5 179.8(4)
C2 C3 C4 N1 -0.1(4)
C2 C3 C8 C7 -179.5(4)
C2 C11 C12 C13 110.5(4)
C2 C11 C12 C17 -72.9(5)
C3 C2 C11 C10 170.8(3)
C3 C2 C11 C12 57.9(5)
C3 C2 N2 C18 -81.3(6)
C3 C2 N2 C21 81.3(5)
C3 C4 C5 C6 -0.4(7)
C3 C4 N1 C1 0.5(5)
C3 C4 N1 C9 -179.4(4)
C4 C3 C8 C7 0.1(6)
C4 C5 C6 C7 0.5(8)
C5 C4 N1 C1 -179.3(4)
C5 C4 N1 C9 0.7(8)
C5 C6 C7 C8 -0.3(9)
C6 C7 C8 C3 0.0(7)
C8 C3 C4 C5 0.1(6)
C8 C3 C4 N1 -179.8(4)
C10 C11 C12 C13 -9.4(4)
C10 C11 C12 C17 167.2(4)
C11 C2 C3 C4 -118.8(4)
C11 C2 C3 C8 60.8(6)
C11 C2 N2 C18 152.7(5)
C11 C2 N2 C21 -44.7(6)
C11 C10 N3 O3 84.3(5)
C11 C10 N3 O4 -91.8(5)
C11 C10 O2 C13 -16.9(4)
C11 C12 C13 C14 178.7(4)
C11 C12 C13 O2 -0.1(5)
C11 C12 C17 C16 -177.2(4)
C12 C13 C14 C15 -0.2(7)
C12 C13 O2 C10 10.9(5)
C13 C12 C17 C16 -1.0(6)
C13 C14 C15 C16 -1.9(7)
C14 C13 O2 C10 -167.9(4)
C14 C15 C16 C17 2.7(7)
C14 C15 C16 Cl1 -177.2(4)
C15 C16 C17 C12 -1.2(6)
C17 C12 C13 C14 1.7(6)
C17 C12 C13 O2 -177.1(4)
C18 C19 C20 C21 0.6(8)
C19 C18 N2 C2 167.8(5)
C19 C18 N2 C21 2.6(7)
C19 C20 C21 N2 1.0(7)
C20 C21 N2 C2 -167.3(5)
C20 C21 N2 C18 -2.2(7)
Cl1 C16 C17 C12 178.7(3)
N1 C1 C2 C3 0.7(4)
N1 C1 C2 C11 120.2(4)
N1 C1 C2 N2 -118.5(4)
N1 C4 C5 C6 179.4(5)
N2 C2 C3 C4 116.1(4)
N2 C2 C3 C8 -64.3(5)
N2 C2 C11 C10 -63.0(5)
N2 C2 C11 C12 -175.9(3)
N2 C18 C19 C20 -1.9(7)
N3 C10 C11 C2 137.4(3)
N3 C10 C11 C12 -101.0(4)
N3 C10 O2 C13 101.3(4)
O1 C1 C2 C3 179.5(4)
O1 C1 C2 C11 -60.9(5)
O1 C1 C2 N2 60.3(6)
O1 C1 N1 C4 -179.5(5)
O1 C1 N1 C9 0.4(8)
O2 C10 C11 C2 -105.6(4)
O2 C10 C11 C12 16.0(4)
O2 C10 N3 O3 -33.6(6)
O2 C10 N3 O4 150.3(4)
O2 C13 C14 C15 178.4(4)
C1' C2' C3' C4' -2.8(4)
C1' C2' C3' C8' 176.8(4)
C1' C2' C11' C10' 58.8(4)
C1' C2' C11' C12' -54.3(5)
C1' C2' N2' C18' 21.6(6)
C1' C2' N2' C21' -174.3(5)
C2' C1' N1' C4' -1.8(5)
C2' C1' N1' C9' 177.7(4)
C2' C3' C4' C5' -178.5(4)
C2' C3' C4' N1' 2.0(5)
C2' C3' C8' C7' 179.6(4)
C2' C11' C12' C13' 110.7(4)
C2' C11' C12' C17' -72.4(6)
C3' C2' C11' C10' 173.3(4)
C3' C2' C11' C12' 60.2(5)
C3' C2' N2' C18' -89.9(6)
C3' C2' N2' C21' 74.2(6)
C3' C4' C5' C6' -1.7(7)
C3' C4' N1' C1' 0.0(5)
C3' C4' N1' C9' -179.5(4)
C4' C3' C8' C7' -0.8(6)
C4' C5' C6' C7' 0.5(9)
C5' C4' N1' C1' -179.6(5)
C5' C4' N1' C9' 0.9(7)
C5' C6' C7' C8' 0.5(9)
C6' C7' C8' C3' -0.3(8)
C8' C3' C4' C5' 1.8(6)
C8' C3' C4' N1' -177.7(4)
C10' C11' C12' C13' -9.8(5)
C10' C11' C12' C17' 167.1(5)
C11' C2' C3' C4' -123.1(4)
C11' C2' C3' C8' 56.6(6)
C11' C2' N2' C18' 143.8(5)
C11' C2' N2' C21' -52.0(6)
C11' C10' N3' O3' 87.7(8)
C11' C10' N3' O4' -90.2(6)
C11' C10' O2' C13' -17.5(5)
C11' C12' C13' C14' 178.2(5)
C11' C12' C13' O2' 0.0(5)
C11' C12' C17' C16' -177.2(4)
C12' C13' C14' C15' -0.2(8)
C12' C13' O2' C10' 11.1(5)
C13' C12' C17' C16' -0.7(6)
C13' C14' C15' C16' -0.8(8)
C14' C13' O2' C10' -167.1(5)
C14' C15' C16' C17' 1.1(8)
C14' C15' C16' Cl1' -176.7(4)
C15' C16' C17' C12' -0.3(7)
C17' C12' C13' C14' 0.9(7)
C17' C12' C13' O2' -177.3(4)
C18' C19' C20' C21' 0.3(8)
C19' C18' N2' C2' 167.5(5)
C19' C18' N2' C21' 0.9(6)
C19' C20' C21' N2' 0.2(8)
C20' C21' N2' C2' -167.3(5)
C20' C21' N2' C18' -0.7(7)
Cl1' C16' C17' C12' 177.4(3)
N1' C1' C2' C3' 2.8(4)
N1' C1' C2' C11' 123.9(4)
N1' C1' C2' N2' -115.0(4)
N1' C4' C5' C6' 177.8(5)
N2' C2' C3' C4' 112.4(4)
N2' C2' C3' C8' -67.9(6)
N2' C2' C11' C10' -61.3(5)
N2' C2' C11' C12' -174.3(4)
N2' C18' C19' C20' -0.8(7)
N3' C10' C11' C2' 137.3(4)
N3' C10' C11' C12' -100.9(4)
N3' C10' O2' C13' 100.4(4)
O1' C1' C2' C3' -177.7(4)
O1' C1' C2' C11' -56.6(5)
O1' C1' C2' N2' 64.5(5)
O1' C1' N1' C4' 178.7(5)
O1' C1' N1' C9' -1.8(8)
O2' C10' C11' C2' -105.2(4)
O2' C10' C11' C12' 16.6(4)
O2' C10' N3' O3' -30.4(9)
O2' C10' N3' O4' 151.7(6)
O2' C13' C14' C15' 177.9(5)
